data_7000517
loop_
_publ_author_name
'Fessler, Markus'
'Eller, Sylvia'
'Bachmann, Christian'
'Gutmann, Rene'
'Trettenbrein, Barbara'
'Kopacka, Holger'
'Mueller, Thomas'
'Brueggeller, Peter'

_publ_section_title
;
 Regio- and chemoselective oxidation of the bis(bidentate) phosphine
 cis,trans,cis-1,2,3,4-tetrakis(diphenylphosphino)cyclobutane via
 cobalt(II) mediated dioxygen activation
;
_journal_issue 8
_journal_name_full 'Dalton Transactions'
_journal_page_first 1383
_journal_paper_doi 10.1039/b813720j
_journal_year 2009
_chemical_formula_moiety 'C52 H44 Br4 Co2 O2 P4, 2(C H Cl3)'
_chemical_formula_sum 'C54 H46 Br4 Cl6 Co2 O2 P4'
_chemical_formula_weight 1501.01
_chemical_name_common (Co2Br4(2,3-trans-dppcbO2))
_chemical_name_systematic '[Co2Br4(2,3-trans-dppcbO2)]'
_space_group_IT_number 15
_symmetry_cell_setting monoclinic
_symmetry_space_group_name_Hall '-C 2yc'
_symmetry_space_group_name_H-M 'C 1 2/c 1'
_atom_sites_solution_hydrogens geom
_atom_sites_solution_primary direct
_atom_sites_solution_secondary difmap
_audit_creation_method SHELXL-97
_cell_angle_alpha 90.00
_cell_angle_beta 119.84(1)
_cell_angle_gamma 90.00
_cell_formula_units_Z 4
_cell_length_a 21.145(5)
_cell_length_b 23.251(4)
_cell_length_c 13.880(3)
_cell_measurement_reflns_used 50
_cell_measurement_temperature 213(2)
_cell_measurement_theta_max 25.0
_cell_measurement_theta_min 1.0
_cell_volume 5919(2)
_computing_cell_refinement 'Software of the Siemens P4'
_computing_data_collection 'Siemens P4'
_computing_data_reduction 'Software of the Siemens P4'
_computing_molecular_graphics 'SHELXTL-NT V6.1'
_computing_publication_material 'SHELXTL-NT V6.1'
_computing_structure_refinement 'SHELXL-97 (Sheldrick, 1997)'
_computing_structure_solution 'SHELXS-97 (Sheldrick, 1990)'
_diffrn_ambient_temperature 213(2)
_diffrn_measured_fraction_theta_full 0.981
_diffrn_measured_fraction_theta_max 0.981
_diffrn_measurement_device_type 'Siemens P4'
_diffrn_measurement_method omega-scans
_diffrn_radiation_monochromator graphite
_diffrn_radiation_source 'fine-focus sealed tube'
_diffrn_radiation_type MoK\a
_diffrn_radiation_wavelength 0.71073
_diffrn_reflns_av_R_equivalents 0.0260
_diffrn_reflns_av_sigmaI/netI 0.0315
_diffrn_reflns_limit_h_max 27
_diffrn_reflns_limit_h_min -27
_diffrn_reflns_limit_k_max 30
_diffrn_reflns_limit_k_min -30
_diffrn_reflns_limit_l_max 18
_diffrn_reflns_limit_l_min -18
_diffrn_reflns_number 7361
_diffrn_reflns_theta_full 27.50
_diffrn_reflns_theta_max 27.50
_diffrn_reflns_theta_min 2.22
_diffrn_standards_decay_% 0
_diffrn_standards_interval_count 100
_diffrn_standards_number 3
_exptl_absorpt_coefficient_mu 3.679
_exptl_absorpt_correction_T_max 0.229
_exptl_absorpt_correction_T_min 0.130
_exptl_absorpt_correction_type empirical
_exptl_absorpt_process_details 'Empirical Absorption Corrections'
_exptl_crystal_colour blue
_exptl_crystal_density_diffrn 1.685
_exptl_crystal_density_method 'not measured'
_exptl_crystal_description prism
_exptl_crystal_F_000 2968
_exptl_crystal_size_max 0.6
_exptl_crystal_size_mid 0.5
_exptl_crystal_size_min 0.4
_refine_diff_density_max 1.430
_refine_diff_density_min -0.650
_refine_diff_density_rms 0.110
_refine_ls_extinction_method none
_refine_ls_goodness_of_fit_ref 0.898
_refine_ls_hydrogen_treatment constr
_refine_ls_matrix_type full
_refine_ls_number_parameters 325
_refine_ls_number_reflns 6520
_refine_ls_number_restraints 0
_refine_ls_restrained_S_all 0.898
_refine_ls_R_factor_all 0.0865
_refine_ls_R_factor_gt 0.0615
_refine_ls_shift/su_max 0.065
_refine_ls_shift/su_mean 0.008
_refine_ls_structure_factor_coef Fsqd
_refine_ls_weighting_details 'calc w=1/[\s^2^(Fo^2^)+(0.0835P)^2^+0.0000P] where P=(Fo^2^+2Fc^2^)/3'
_refine_ls_weighting_scheme calc
_refine_ls_wR_factor_gt 0.1548
_refine_ls_wR_factor_ref 0.2135
_reflns_number_gt 1932
_reflns_number_total 6520
_reflns_threshold_expression >2sigma(I)
_cod_data_source_file b813720j.txt
_cod_data_source_block 2b
_cod_original_sg_symbol_H-M 'C 2/c'
_cod_database_code 7000517
_diffrn_measured_fraction 0.981

loop_
_symmetry_equiv_pos_as_xyz
'x, y, z'
'-x, y, -z+1/2'
'x+1/2, y+1/2, z'
'-x+1/2, y+1/2, -z+1/2'
'-x, -y, -z'
'x, -y, z-1/2'
'-x+1/2, -y+1/2, -z'
'x+1/2, -y+1/2, z-1/2'

loop_
_atom_site_label
_atom_site_type_symbol
_atom_site_fract_x
_atom_site_fract_y
_atom_site_fract_z
_atom_site_U_iso_or_equiv
_atom_site_adp_type
_atom_site_occupancy
_atom_site_symmetry_multiplicity
_atom_site_calc_flag
_atom_site_refinement_flags
_atom_site_disorder_assembly
_atom_site_disorder_group
Co1 Co 0.08419(8) 0.29928(7) 0.54316(11) 0.0337(4) Uani 1 1 d . . .
Br1 Br 0.19541(7) 0.30628(7) 0.54082(11) 0.0665(5) Uani 1 1 d . . .
Br2 Br 0.09044(7) 0.29513(7) 0.71670(9) 0.0555(4) Uani 1 1 d . . .
P1 P -0.04662(18) 0.35960(13) 0.3451(2) 0.0349(8) Uani 1 1 d . . .
P2 P 0.01144(16) 0.21783(12) 0.4160(2) 0.0290(7) Uani 1 1 d . . .
O1 O 0.0216(4) 0.3631(3) 0.4565(6) 0.044(2) Uani 1 1 d . . .
C1 C -0.0368(5) 0.3119(4) 0.2505(8) 0.029(3) Uani 1 1 d . . .
H1A H -0.0775 0.3181 0.1775 0.080 Uiso 1 1 d R . .
C2 C -0.0275(5) 0.2446(4) 0.2728(8) 0.024(2) Uani 1 1 d . . .
H2A H -0.0756 0.2286 0.2312 0.080 Uiso 1 1 d R . .
C11 C -0.0702(8) 0.4299(5) 0.2841(10) 0.051(4) Uani 1 1 d . . .
C12 C -0.0363(9) 0.4779(5) 0.3506(12) 0.070(5) Uani 1 1 d . . .
H12A H 0.0027 0.4726 0.4232 0.084 Uiso 1 1 calc R . .
C13 C -0.0588(10) 0.5320(6) 0.3119(13) 0.081(6) Uani 1 1 d . . .
H13A H -0.0344 0.5640 0.3567 0.097 Uiso 1 1 calc R . .
C14 C -0.1164(13) 0.5399(8) 0.2088(19) 0.115(7) Uani 1 1 d . . .
H14A H -0.1353 0.5770 0.1850 0.138 Uiso 1 1 calc R . .
C15 C -0.1478(11) 0.4933(9) 0.1379(16) 0.111(7) Uani 1 1 d . . .
H15A H -0.1845 0.4993 0.0639 0.134 Uiso 1 1 calc R . .
C16 C -0.1248(10) 0.4382(8) 0.1764(13) 0.089(6) Uani 1 1 d . . .
H16A H -0.1465 0.4065 0.1292 0.107 Uiso 1 1 calc R . .
C21 C -0.1226(6) 0.3341(5) 0.3578(9) 0.032(3) Uani 1 1 d . . .
C22 C -0.1904(7) 0.3206(5) 0.2589(9) 0.040(3) Uani 1 1 d . . .
H22A H -0.1941 0.3228 0.1887 0.048 Uiso 1 1 calc R . .
C23 C -0.2488(6) 0.3047(5) 0.2684(9) 0.038(3) Uani 1 1 d . . .
H23A H -0.2939 0.2976 0.2044 0.045 Uiso 1 1 calc R . .
C24 C -0.2418(7) 0.2990(5) 0.3719(10) 0.046(3) Uani 1 1 d . . .
H24A H -0.2820 0.2870 0.3781 0.056 Uiso 1 1 calc R . .
C25 C -0.1779(7) 0.3105(5) 0.4649(9) 0.046(3) Uani 1 1 d . . .
H25A H -0.1747 0.3059 0.5344 0.056 Uiso 1 1 calc R . .
C26 C -0.1168(6) 0.3290(5) 0.4609(9) 0.033(3) Uani 1 1 d . . .
H26A H -0.0731 0.3377 0.5262 0.040 Uiso 1 1 calc R . .
C31 C -0.0639(6) 0.1944(5) 0.4359(8) 0.032(3) Uani 1 1 d . . .
C32 C -0.1340(6) 0.1825(5) 0.3509(9) 0.034(3) Uani 1 1 d . . .
H32A H -0.1463 0.1900 0.2771 0.041 Uiso 1 1 calc R . .
C33 C -0.1851(6) 0.1603(5) 0.3722(11) 0.043(3) Uani 1 1 d . . .
H33A H -0.2318 0.1514 0.3133 0.052 Uiso 1 1 calc R . .
C34 C -0.1683(8) 0.1505(6) 0.4810(13) 0.061(4) Uani 1 1 d . . .
H34A H -0.2044 0.1372 0.4962 0.073 Uiso 1 1 calc R . .
C35 C -0.0974(8) 0.1606(6) 0.5682(11) 0.049(3) Uani 1 1 d . . .
H35A H -0.0847 0.1520 0.6418 0.059 Uiso 1 1 calc R . .
C36 C -0.0464(7) 0.1835(5) 0.5441(9) 0.039(3) Uani 1 1 d . . .
H36A H 0.0008 0.1917 0.6023 0.046 Uiso 1 1 calc R . .
C41 C 0.0537(6) 0.1494(5) 0.4155(8) 0.034(3) Uani 1 1 d . . .
C42 C 0.0158(7) 0.0982(6) 0.3890(10) 0.044(3) Uani 1 1 d . . .
H42A H -0.0337 0.0984 0.3688 0.053 Uiso 1 1 calc R . .
C43 C 0.0490(8) 0.0467(7) 0.3914(13) 0.074(5) Uani 1 1 d . . .
H43A H 0.0231 0.0119 0.3752 0.088 Uiso 1 1 calc R . .
C44 C 0.1210(8) 0.0477(6) 0.4182(11) 0.055(4) Uani 1 1 d . . .
H44A H 0.1442 0.0129 0.4200 0.066 Uiso 1 1 calc R . .
C45 C 0.1589(7) 0.0968(6) 0.4417(10) 0.053(4) Uani 1 1 d . . .
H45A H 0.2077 0.0960 0.4580 0.063 Uiso 1 1 calc R . .
C46 C 0.1270(7) 0.1488(5) 0.4424(9) 0.037(3) Uani 1 1 d . . .
H46A H 0.1540 0.1831 0.4607 0.044 Uiso 1 1 calc R . .
Cl1 Cl 0.1130(3) 0.0785(2) 0.7041(4) 0.1088(17) Uani 1 1 d . . .
Cl2 Cl 0.1706(3) -0.02677(17) 0.6720(4) 0.0955(15) Uani 1 1 d . . .
Cl3 Cl 0.2627(3) 0.04588(19) 0.8561(4) 0.1072(18) Uani 1 1 d . . .
C3 C 0.1893(9) 0.0435(6) 0.7166(13) 0.070(5) Uani 1 1 d . . .
H3A H 0.2046 0.0636 0.6713 0.080 Uiso 1 1 d R . .

loop_
_atom_site_aniso_label
_atom_site_aniso_U_11
_atom_site_aniso_U_22
_atom_site_aniso_U_33
_atom_site_aniso_U_23
_atom_site_aniso_U_13
_atom_site_aniso_U_12
Co1 0.0328(8) 0.0320(9) 0.0353(7) 0.0091(8) 0.0162(7) 0.0012(8)
Br1 0.0446(8) 0.0936(13) 0.0579(8) 0.0237(9) 0.0230(7) -0.0055(9)
Br2 0.0573(9) 0.0665(10) 0.0384(6) 0.0039(7) 0.0206(6) -0.0031(8)
P1 0.0460(19) 0.0234(18) 0.0382(15) -0.0073(14) 0.0232(15) 0.0007(16)
P2 0.0303(16) 0.0275(18) 0.0347(14) 0.0058(13) 0.0203(13) -0.0028(14)
O1 0.048(5) 0.036(5) 0.055(5) 0.001(4) 0.031(4) 0.000(4)
C1 0.030(6) 0.033(7) 0.027(5) -0.002(5) 0.016(5) 0.001(5)
C2 0.022(6) 0.011(6) 0.034(5) 0.003(5) 0.009(5) -0.002(5)
C11 0.094(11) 0.013(7) 0.059(8) 0.002(6) 0.048(8) 0.003(7)
C12 0.123(14) 0.024(8) 0.061(9) -0.008(7) 0.045(9) 0.002(9)
C13 0.112(15) 0.022(9) 0.069(10) 0.009(7) 0.014(10) 0.018(9)
C14 0.15(2) 0.054(13) 0.143(19) 0.021(13) 0.072(17) 0.038(14)
C15 0.126(18) 0.070(14) 0.089(13) 0.007(12) 0.016(12) 0.009(13)
C16 0.103(14) 0.086(14) 0.067(10) 0.024(10) 0.035(10) 0.027(11)
C21 0.037(7) 0.022(6) 0.042(6) -0.007(5) 0.025(6) 0.008(6)
C22 0.055(8) 0.038(8) 0.038(6) -0.001(6) 0.032(6) 0.001(7)
C23 0.039(7) 0.030(7) 0.037(6) -0.009(6) 0.013(5) 0.009(7)
C24 0.054(8) 0.035(8) 0.068(8) -0.018(7) 0.044(7) -0.010(7)
C25 0.066(9) 0.041(8) 0.043(7) 0.007(6) 0.036(7) 0.020(8)
C26 0.034(7) 0.025(7) 0.043(6) 0.000(5) 0.023(6) 0.009(6)
C31 0.036(6) 0.024(7) 0.042(6) 0.004(5) 0.024(5) 0.006(6)
C32 0.024(6) 0.029(7) 0.050(7) -0.011(5) 0.019(5) -0.002(6)
C33 0.028(7) 0.039(8) 0.077(9) -0.011(7) 0.037(7) -0.006(6)
C34 0.077(11) 0.050(10) 0.101(12) 0.000(9) 0.079(11) 0.013(8)
C35 0.063(10) 0.051(9) 0.055(8) -0.007(7) 0.046(8) -0.005(8)
C36 0.049(8) 0.036(8) 0.036(6) 0.003(5) 0.026(6) 0.003(6)
C41 0.029(7) 0.042(8) 0.034(6) 0.016(5) 0.018(5) 0.007(6)
C42 0.047(8) 0.030(8) 0.067(8) 0.011(7) 0.036(7) 0.010(7)
C43 0.055(11) 0.055(11) 0.112(13) 0.015(9) 0.043(10) 0.011(9)
C44 0.059(10) 0.036(9) 0.068(9) -0.006(7) 0.030(8) 0.003(8)
C45 0.044(8) 0.062(10) 0.066(9) 0.014(8) 0.037(7) 0.001(8)
C46 0.048(8) 0.005(6) 0.062(8) 0.005(5) 0.031(7) 0.006(6)
Cl1 0.127(5) 0.068(3) 0.137(4) -0.014(3) 0.071(4) 0.002(3)
Cl2 0.131(4) 0.049(3) 0.113(3) -0.014(2) 0.066(3) -0.015(3)
Cl3 0.125(4) 0.070(3) 0.099(3) 0.006(3) 0.035(3) -0.038(3)
C3 0.108(14) 0.043(9) 0.090(11) 0.001(8) 0.073(11) 0.005(10)

loop_
_atom_type_symbol
_atom_type_description
_atom_type_scat_dispersion_real
_atom_type_scat_dispersion_imag
_atom_type_scat_source
C C 0.0033 0.0016 'International Tables Vol C Tables 4.2.6.8 and 6.1.1.4'
H H 0.0000 0.0000 'International Tables Vol C Tables 4.2.6.8 and 6.1.1.4'
O O 0.0106 0.0060 'International Tables Vol C Tables 4.2.6.8 and 6.1.1.4'
P P 0.1023 0.0942 'International Tables Vol C Tables 4.2.6.8 and 6.1.1.4'
Co Co 0.3494 0.9721 'International Tables Vol C Tables 4.2.6.8 and 6.1.1.4'
Br Br -0.2901 2.4595 'International Tables Vol C Tables 4.2.6.8 and 6.1.1.4'
Cl Cl 0.1484 0.1585 'International Tables Vol C Tables 4.2.6.8 and 6.1.1.4'

loop_
_geom_angle_atom_site_label_1
_geom_angle_atom_site_label_2
_geom_angle_atom_site_label_3
_geom_angle
_geom_angle_site_symmetry_1
_geom_angle_site_symmetry_3
_geom_angle_publ_flag
O1 Co1 Br2 109.8(2) . . ?
O1 Co1 Br1 108.2(2) . . ?
Br2 Co1 Br1 117.81(7) . . ?
O1 Co1 P2 98.6(2) . . ?
Br2 Co1 P2 112.98(9) . . ?
Br1 Co1 P2 107.77(10) . . ?
O1 P1 C11 109.6(6) . . ?
O1 P1 C1 112.4(5) . . ?
C11 P1 C1 108.8(5) . . ?
O1 P1 C21 111.3(5) . . ?
C11 P1 C21 107.1(6) . . ?
C1 P1 C21 107.5(5) . . ?
C2 P2 C41 104.3(5) . . ?
C2 P2 C31 108.0(5) . . ?
C41 P2 C31 101.8(5) . . ?
C2 P2 Co1 106.9(3) . . ?
C41 P2 Co1 121.8(4) . . ?
C31 P2 Co1 113.0(4) . . ?
P1 O1 Co1 127.0(5) . . ?
C1 C1 C2 88.6(5) 2 . ?
C1 C1 P1 118.8(7) 2 . ?
C2 C1 P1 120.7(7) . . ?
C1 C1 H1A 111.4 2 . ?
C2 C1 H1A 108.3 . . ?
P1 C1 H1A 107.8 . . ?
C2 C2 C1 88.0(5) 2 . ?
C2 C2 P2 114.2(8) 2 . ?
C1 C2 P2 119.3(7) . . ?
C2 C2 H2A 122.0 2 . ?
C1 C2 H2A 105.9 . . ?
P2 C2 H2A 106.8 . . ?
C16 C11 C12 118.9(13) . . ?
C16 C11 P1 121.8(12) . . ?
C12 C11 P1 119.0(10) . . ?
C13 C12 C11 121.0(14) . . ?
C13 C12 H12A 119.5 . . ?
C11 C12 H12A 119.5 . . ?
C12 C13 C14 119.8(15) . . ?
C12 C13 H13A 120.1 . . ?
C14 C13 H13A 120.1 . . ?
C13 C14 C15 120.3(17) . . ?
C13 C14 H14A 119.9 . . ?
C15 C14 H14A 119.8 . . ?
C16 C15 C14 119.8(18) . . ?
C16 C15 H15A 120.1 . . ?
C14 C15 H15A 120.1 . . ?
C15 C16 C11 119.7(17) . . ?
C15 C16 H16A 120.2 . . ?
C11 C16 H16A 120.1 . . ?
C26 C21 C22 120.1(11) . . ?
C26 C21 P1 120.5(9) . . ?
C22 C21 P1 119.4(8) . . ?
C23 C22 C21 119.3(10) . . ?
C23 C22 H22A 120.4 . . ?
C21 C22 H22A 120.4 . . ?
C24 C23 C22 119.8(11) . . ?
C24 C23 H23A 120.1 . . ?
C22 C23 H23A 120.1 . . ?
C25 C24 C23 121.1(12) . . ?
C25 C24 H24A 119.5 . . ?
C23 C24 H24A 119.5 . . ?
C24 C25 C26 122.0(11) . . ?
C24 C25 H25A 119.0 . . ?
C26 C25 H25A 119.0 . . ?
C21 C26 C25 117.7(10) . . ?
C21 C26 H26A 121.2 . . ?
C25 C26 H26A 121.2 . . ?
C36 C31 C32 118.8(11) . . ?
C36 C31 P2 116.0(8) . . ?
C32 C31 P2 125.0(8) . . ?
C33 C32 C31 121.4(11) . . ?
C33 C32 H32A 119.3 . . ?
C31 C32 H32A 119.3 . . ?
C32 C33 C34 119.9(12) . . ?
C32 C33 H33A 120.0 . . ?
C34 C33 H33A 120.0 . . ?
C33 C34 C35 119.9(12) . . ?
C33 C34 H34A 120.1 . . ?
C35 C34 H34A 120.1 . . ?
C36 C35 C34 118.9(12) . . ?
C36 C35 H35A 120.6 . . ?
C34 C35 H35A 120.5 . . ?
C35 C36 C31 121.0(11) . . ?
C35 C36 H36A 119.5 . . ?
C31 C36 H36A 119.5 . . ?
C42 C41 C46 118.7(11) . . ?
C42 C41 P2 122.2(9) . . ?
C46 C41 P2 119.0(9) . . ?
C43 C42 C41 121.5(12) . . ?
C43 C42 H42A 119.3 . . ?
C41 C42 H42A 119.3 . . ?
C42 C43 C44 118.2(14) . . ?
C42 C43 H43A 120.9 . . ?
C44 C43 H43A 120.9 . . ?
C45 C44 C43 121.9(14) . . ?
C45 C44 H44A 119.1 . . ?
C43 C44 H44A 119.1 . . ?
C44 C45 C46 120.7(12) . . ?
C44 C45 H45A 119.6 . . ?
C46 C45 H45A 119.6 . . ?
C45 C46 C41 118.9(11) . . ?
C45 C46 H46A 120.5 . . ?
C41 C46 H46A 120.5 . . ?
Cl1 C3 Cl2 111.8(9) . . ?
Cl1 C3 Cl3 111.0(8) . . ?
Cl2 C3 Cl3 109.9(8) . . ?
Cl1 C3 H3A 107.9 . . ?
Cl2 C3 H3A 108.6 . . ?
Cl3 C3 H3A 107.6 . . ?

loop_
_geom_bond_atom_site_label_1
_geom_bond_atom_site_label_2
_geom_bond_distance
_geom_bond_site_symmetry_2
_geom_bond_publ_flag
Co1 O1 1.953(8) . ?
Co1 Br2 2.3477(19) . ?
Co1 Br1 2.374(2) . ?
Co1 P2 2.523(3) . ?
P1 O1 1.503(8) . ?
P1 C11 1.794(12) . ?
P1 C1 1.809(10) . ?
P1 C21 1.802(12) . ?
P2 C2 1.840(9) . ?
P2 C41 1.827(12) . ?
P2 C31 1.829(11) . ?
C1 C1 1.561(19) 2 ?
C1 C2 1.588(14) . ?
C1 H1A 0.9599 . ?
C2 C2 1.58(2) 2 ?
C2 H2A 0.9602 . ?
C11 C16 1.374(18) . ?
C11 C12 1.397(17) . ?
C12 C13 1.359(18) . ?
C12 H12A 0.9400 . ?
C13 C14 1.35(2) . ?
C13 H13A 0.9400 . ?
C14 C15 1.39(2) . ?
C14 H14A 0.9400 . ?
C15 C16 1.38(2) . ?
C15 H15A 0.9400 . ?
C16 H16A 0.9400 . ?
C21 C26 1.379(14) . ?
C21 C22 1.442(15) . ?
C22 C23 1.356(15) . ?
C22 H22A 0.9400 . ?
C23 C24 1.375(14) . ?
C23 H23A 0.9400 . ?
C24 C25 1.352(16) . ?
C24 H24A 0.9400 . ?
C25 C26 1.387(16) . ?
C25 H25A 0.9400 . ?
C26 H26A 0.9400 . ?
C31 C36 1.380(14) . ?
C31 C32 1.388(14) . ?
C32 C33 1.356(15) . ?
C32 H32A 0.9400 . ?
C33 C34 1.387(17) . ?
C33 H33A 0.9400 . ?
C34 C35 1.400(17) . ?
C34 H34A 0.9400 . ?
C35 C36 1.384(16) . ?
C35 H35A 0.9400 . ?
C36 H36A 0.9400 . ?
C41 C42 1.378(16) . ?
C41 C46 1.401(15) . ?
C42 C43 1.378(18) . ?
C42 H42A 0.9400 . ?
C43 C44 1.376(18) . ?
C43 H43A 0.9400 . ?
C44 C45 1.337(17) . ?
C44 H44A 0.9400 . ?
C45 C46 1.387(16) . ?
C45 H45A 0.9400 . ?
C46 H46A 0.9400 . ?
Cl1 C3 1.736(15) . ?
Cl2 C3 1.723(14) . ?
Cl3 C3 1.781(16) . ?
C3 H3A 0.9599 . ?

loop_
_geom_torsion_atom_site_label_1
_geom_torsion_atom_site_label_2
_geom_torsion_atom_site_label_3
_geom_torsion_atom_site_label_4
_geom_torsion
_geom_torsion_site_symmetry_1
_geom_torsion_site_symmetry_2
_geom_torsion_site_symmetry_3
_geom_torsion_site_symmetry_4
_geom_torsion_publ_flag
O1 Co1 P2 C2 35.8(4) . . . . ?
Br2 Co1 P2 C2 151.6(3) . . . . ?
Br1 Co1 P2 C2 -76.5(3) . . . . ?
O1 Co1 P2 C41 155.4(5) . . . . ?
Br2 Co1 P2 C41 -88.8(4) . . . . ?
Br1 Co1 P2 C41 43.1(4) . . . . ?
O1 Co1 P2 C31 -82.8(4) . . . . ?
Br2 Co1 P2 C31 32.9(4) . . . . ?
Br1 Co1 P2 C31 164.9(4) . . . . ?
C11 P1 O1 Co1 -164.5(6) . . . . ?
C1 P1 O1 Co1 -43.4(7) . . . . ?
C21 P1 O1 Co1 77.2(7) . . . . ?
Br2 Co1 O1 P1 -120.8(5) . . . . ?
Br1 Co1 O1 P1 109.4(5) . . . . ?
P2 Co1 O1 P1 -2.6(6) . . . . ?
O1 P1 C1 C1 -39.6(8) . . . 2 ?
C11 P1 C1 C1 82.1(9) . . . 2 ?
C21 P1 C1 C1 -162.4(7) . . . 2 ?
O1 P1 C1 C2 67.5(9) . . . . ?
C11 P1 C1 C2 -170.9(8) . . . . ?
C21 P1 C1 C2 -55.3(9) . . . . ?
C1 C1 C2 C2 -19.7(9) 2 . . 2 ?
P1 C1 C2 C2 -142.7(8) . . . 2 ?
C1 C1 C2 P2 97.2(9) 2 . . . ?
P1 C1 C2 P2 -25.8(11) . . . . ?
C41 P2 C2 C2 -50.4(6) . . . 2 ?
C31 P2 C2 C2 -158.2(5) . . . 2 ?
Co1 P2 C2 C2 79.9(4) . . . 2 ?
C41 P2 C2 C1 -152.5(8) . . . . ?
C31 P2 C2 C1 99.7(8) . . . . ?
Co1 P2 C2 C1 -22.2(8) . . . . ?
O1 P1 C11 C16 171.6(12) . . . . ?
C1 P1 C11 C16 48.3(14) . . . . ?
C21 P1 C11 C16 -67.6(14) . . . . ?
O1 P1 C11 C12 -13.8(13) . . . . ?
C1 P1 C11 C12 -137.1(11) . . . . ?
C21 P1 C11 C12 107.0(12) . . . . ?
C16 C11 C12 C13 3(2) . . . . ?
P1 C11 C12 C13 -171.7(13) . . . . ?
C11 C12 C13 C14 2(3) . . . . ?
C12 C13 C14 C15 -7(3) . . . . ?
C13 C14 C15 C16 6(3) . . . . ?
C14 C15 C16 C11 -1(3) . . . . ?
C12 C11 C16 C15 -3(3) . . . . ?
P1 C11 C16 C15 171.2(15) . . . . ?
O1 P1 C21 C26 9.9(10) . . . . ?
C11 P1 C21 C26 -109.9(9) . . . . ?
C1 P1 C21 C26 133.4(9) . . . . ?
O1 P1 C21 C22 -171.8(8) . . . . ?
C11 P1 C21 C22 68.5(10) . . . . ?
C1 P1 C21 C22 -48.3(10) . . . . ?
C26 C21 C22 C23 2.2(17) . . . . ?
P1 C21 C22 C23 -176.1(9) . . . . ?
C21 C22 C23 C24 -3.1(17) . . . . ?
C22 C23 C24 C25 1.8(18) . . . . ?
C23 C24 C25 C26 0.6(19) . . . . ?
C22 C21 C26 C25 0.0(16) . . . . ?
P1 C21 C26 C25 178.4(9) . . . . ?
C24 C25 C26 C21 -1.5(17) . . . . ?
C2 P2 C31 C36 -167.9(8) . . . . ?
C41 P2 C31 C36 82.6(9) . . . . ?
Co1 P2 C31 C36 -49.8(9) . . . . ?
C2 P2 C31 C32 17.8(11) . . . . ?
C41 P2 C31 C32 -91.7(10) . . . . ?
Co1 P2 C31 C32 135.9(9) . . . . ?
C36 C31 C32 C33 -0.4(17) . . . . ?
P2 C31 C32 C33 173.8(9) . . . . ?
C31 C32 C33 C34 1.9(18) . . . . ?
C32 C33 C34 C35 -3.6(19) . . . . ?
C33 C34 C35 C36 3.8(19) . . . . ?
C34 C35 C36 C31 -2.3(18) . . . . ?
C32 C31 C36 C35 0.6(17) . . . . ?
P2 C31 C36 C35 -174.1(9) . . . . ?
C2 P2 C41 C42 -88.8(10) . . . . ?
C31 P2 C41 C42 23.4(10) . . . . ?
Co1 P2 C41 C42 150.4(8) . . . . ?
C2 P2 C41 C46 90.8(9) . . . . ?
C31 P2 C41 C46 -156.9(8) . . . . ?
Co1 P2 C41 C46 -30.0(10) . . . . ?
C46 C41 C42 C43 1.8(18) . . . . ?
P2 C41 C42 C43 -178.5(10) . . . . ?
C41 C42 C43 C44 -2(2) . . . . ?
C42 C43 C44 C45 0(2) . . . . ?
C43 C44 C45 C46 1(2) . . . . ?
C44 C45 C46 C41 -1.4(18) . . . . ?
C42 C41 C46 C45 -0.2(16) . . . . ?
P2 C41 C46 C45 -179.8(9) . . . . ?
